data_7101408
loop_
_publ_author_name
'Dario Braga'
'Stefano Giaffreda'
F.Grepioni

_publ_section_title
;
Mechanochemical Preparation of Hybrid
Organometallic-Organic Macrocyclic Adducts with Long Chain Dicarboxylic
Acids
;
_journal_issue 37
_journal_name_full 'Chemical Communications'
_journal_paper_doi 10.1039/b608691h
_journal_year 2006
_chemical_formula_sum 'C27 H28 Fe N2 O4'
_chemical_formula_weight 500.36
_chemical_name_systematic
;
?
;
_space_group_IT_number 2
_symmetry_cell_setting triclinic
_symmetry_space_group_name_Hall '-P 1'
_symmetry_space_group_name_H-M 'P -1'
_atom_sites_solution_hydrogens geom
_atom_sites_solution_primary direct
_atom_sites_solution_secondary difmap
_audit_creation_method SHELXL-97
_cell_angle_alpha 78.03(5)
_cell_angle_beta 88.93(2)
_cell_angle_gamma 81.25(4)
_cell_formula_units_Z 4
_cell_length_a 9.396(2)
_cell_length_b 10.667(3)
_cell_length_c 24.172(2)
_cell_measurement_temperature 293(2)
_cell_volume 2342.2(8)
_computing_structure_refinement 'SHELXL-97 (Sheldrick, 1997)'
_computing_structure_solution 'SHELXS-97 (Sheldrick, 1990)'
_diffrn_ambient_temperature 293(2)
_diffrn_measured_fraction_theta_full 0.977
_diffrn_measured_fraction_theta_max 0.977
_diffrn_radiation_monochromator graphite
_diffrn_radiation_source 'fine-focus sealed tube'
_diffrn_radiation_type MoK\a
_diffrn_radiation_wavelength 0.71073
_diffrn_reflns_av_R_equivalents 0.0571
_diffrn_reflns_av_sigmaI/netI 0.0977
_diffrn_reflns_limit_h_max 11
_diffrn_reflns_limit_h_min -10
_diffrn_reflns_limit_k_max 12
_diffrn_reflns_limit_k_min -12
_diffrn_reflns_limit_l_max 27
_diffrn_reflns_limit_l_min -28
_diffrn_reflns_number 16818
_diffrn_reflns_theta_full 24.96
_diffrn_reflns_theta_max 24.96
_diffrn_reflns_theta_min 1.72
_exptl_absorpt_coefficient_mu 0.681
_exptl_absorpt_correction_T_max 1.000
_exptl_absorpt_correction_T_min 0.869
_exptl_absorpt_correction_type psi-scan
_exptl_crystal_colour red
_exptl_crystal_density_diffrn 1.419
_exptl_crystal_density_method 'not measured'
_exptl_crystal_description prism
_exptl_crystal_F_000 1048
_exptl_crystal_size_max 0.24
_exptl_crystal_size_mid 0.18
_exptl_crystal_size_min 0.16
_refine_diff_density_max 0.609
_refine_diff_density_min -0.332
_refine_diff_density_rms 0.058
_refine_ls_extinction_method none
_refine_ls_goodness_of_fit_ref 0.857
_refine_ls_hydrogen_treatment mixed
_refine_ls_matrix_type full
_refine_ls_number_parameters 613
_refine_ls_number_reflns 8019
_refine_ls_number_restraints 2
_refine_ls_restrained_S_all 0.857
_refine_ls_R_factor_all 0.1396
_refine_ls_R_factor_gt 0.0645
_refine_ls_shift/su_max 0.002
_refine_ls_shift/su_mean 0.000
_refine_ls_structure_factor_coef Fsqd
_refine_ls_weighting_details 'calc w=1/[\s^2^(Fo^2^)+(0.1041P)^2^+3.0251P] where P=(Fo^2^+2Fc^2^)/3'
_refine_ls_weighting_scheme calc
_refine_ls_wR_factor_gt 0.1523
_refine_ls_wR_factor_ref 0.1990
_reflns_number_gt 4254
_reflns_number_total 8019
_reflns_threshold_expression >2sigma(I)
_cod_data_source_file b608691h.txt
_cod_depositor_comments
;
The following automatic conversions were performed:
'_symmetry_cell_setting' value 'Triclinic' changed to 'triclinic'
according to '/home/saulius/struct/CIF-dictionaries/cif_core.dic'
dictionary named 'cif_core.dic' version 2.4.1 from
2010-06-29.

'_exptl_absorpt_correction_type' value 'Psi-scan' changed to
'psi-scan' according to
'/home/saulius/struct/CIF-dictionaries/cif_core.dic' dictionary named
'cif_core.dic' version 2.4.1 from 2010-06-29.

Automatic conversion script
Id: cif_fix_enum 1527 2010-12-29 10:47:43Z saulius 

2018-03-07
Z value and formula fixed to values more according to usual
chemical conventions.                 miguel
;
_cod_original_formula_sum 'C108 H112 Fe4 N8 O16'
_cod_original_formula_weight 2001.46
_cod_original_formula_units_Z 1
_cod_original_sg_symbol_H-M P-1
_cod_database_code 7101408

loop_
_symmetry_equiv_pos_as_xyz
'x, y, z'
'-x, -y, -z'

loop_
_atom_site_label
_atom_site_type_symbol
_atom_site_fract_x
_atom_site_fract_y
_atom_site_fract_z
_atom_site_U_iso_or_equiv
_atom_site_adp_type
_atom_site_occupancy
_atom_site_symmetry_multiplicity
_atom_site_calc_flag
_atom_site_refinement_flags
Fe1 Fe 0.06431(8) 0.12802(8) 0.65641(3) 0.0503(3) Uani 1 1 d .
N1 N 0.2897(7) 0.3088(10) 0.4370(3) 0.103(3) Uani 1 1 d .
N2 N 0.5701(5) 0.2653(5) 0.5427(2) 0.0658(14) Uani 1 1 d .
C1 C 0.2377(6) -0.0118(5) 0.6767(2) 0.0571(15) Uani 1 1 d .
H1 H 0.2702 -0.0755 0.6564 0.069 Uiso 1 1 d R
C2 C 0.1374(7) -0.0207(6) 0.7210(2) 0.0637(17) Uani 1 1 d .
H2 H 0.0916 -0.0920 0.7349 0.076 Uiso 1 1 d R
C3 C 0.1176(7) 0.0950(6) 0.7403(2) 0.0635(17) Uani 1 1 d .
H3 H 0.0567 0.1146 0.7691 0.076 Uiso 1 1 d R
C4 C 0.2060(6) 0.1765(6) 0.7077(2) 0.0604(16) Uani 1 1 d .
H4 H 0.2142 0.2600 0.7117 0.073 Uiso 1 1 d R
C5 C 0.2829(6) 0.1118(5) 0.6679(2) 0.0476(13) Uani 1 1 d .
C6 C 0.3831(6) 0.1620(5) 0.6253(2) 0.0476(13) Uani 1 1 d .
C7 C 0.4198(6) 0.2841(6) 0.6219(3) 0.0649(17) Uani 1 1 d .
H7 H 0.3823 0.3346 0.6473 0.078 Uiso 1 1 d R
C8 C 0.5117(7) 0.3303(7) 0.5800(3) 0.0767(19) Uani 1 1 d .
H8 H 0.5331 0.4133 0.5781 0.092 Uiso 1 1 d R
C9 C 0.5392(7) 0.1476(7) 0.5466(3) 0.0680(17) Uani 1 1 d .
H9 H 0.5818 0.0987 0.5213 0.082 Uiso 1 1 d R
C10 C 0.4468(6) 0.0923(6) 0.5867(2) 0.0601(16) Uani 1 1 d .
H10 H 0.4272 0.0090 0.5875 0.072 Uiso 1 1 d R
C11 C -0.0404(7) 0.0857(7) 0.5914(3) 0.0706(18) Uani 1 1 d .
H11 H -0.0148 0.0134 0.5755 0.085 Uiso 1 1 d R
C12 C -0.1331(8) 0.0939(9) 0.6364(3) 0.086(2) Uani 1 1 d .
H12 H -0.1801 0.0278 0.6561 0.104 Uiso 1 1 d R
C13 C -0.1434(7) 0.2183(9) 0.6477(3) 0.083(2) Uani 1 1 d .
H13 H -0.1980 0.2498 0.6758 0.099 Uiso 1 1 d R
C14 C -0.0549(7) 0.2887(7) 0.6088(3) 0.0680(17) Uani 1 1 d .
H14 H -0.0417 0.3743 0.6065 0.082 Uiso 1 1 d R
C15 C 0.0091(6) 0.2077(5) 0.5732(2) 0.0514(14) Uani 1 1 d .
C16 C 0.1081(6) 0.2373(5) 0.5268(2) 0.0487(14) Uani 1 1 d .
C17 C 0.1521(7) 0.3575(6) 0.5134(3) 0.0684(17) Uani 1 1 d .
H17 H 0.1213 0.4179 0.5356 0.082 Uiso 1 1 d R
C18 C 0.2404(10) 0.3866(9) 0.4703(4) 0.102(3) Uani 1 1 d .
H18 H 0.2671 0.4689 0.4628 0.122 Uiso 1 1 d R
C19 C 0.2505(8) 0.1907(10) 0.4486(3) 0.091(2) Uani 1 1 d .
H19 H 0.2858 0.1324 0.4261 0.109 Uiso 1 1 d R
C20 C 0.1602(7) 0.1505(7) 0.4936(3) 0.0697(18) Uani 1 1 d .
H20 H 0.1351 0.0677 0.5006 0.084 Uiso 1 1 d R
Fe2 Fe 0.41531(8) 0.03269(8) 0.16838(3) 0.0525(3) Uani 1 1 d .
N3 N 0.1241(6) 0.3231(5) -0.0382(2) 0.0648(14) Uani 1 1 d .
N4 N -0.1375(5) 0.2318(6) 0.0694(2) 0.0685(14) Uani 1 1 d .
C21 C 0.5102(6) 0.1821(6) 0.1250(3) 0.0659(17) Uani 1 1 d .
H21 H 0.4890 0.2683 0.1283 0.079 Uiso 1 1 d R
C22 C 0.6139(7) 0.0865(7) 0.1564(3) 0.0753(19) Uani 1 1 d .
H22 H 0.6737 0.0989 0.1844 0.090 Uiso 1 1 d R
C23 C 0.6128(7) -0.0276(8) 0.1389(3) 0.075(2) Uani 1 1 d .
H23 H 0.6710 -0.1061 0.1529 0.090 Uiso 1 1 d R
C24 C 0.5059(7) -0.0062(6) 0.0958(3) 0.0675(17) Uani 1 1 d .
H24 H 0.4821 -0.0671 0.0765 0.081 Uiso 1 1 d R
C25 C 0.4428(6) 0.1264(5) 0.0864(2) 0.0536(14) Uani 1 1 d .
C26 C 0.3307(6) 0.1922(6) 0.0448(2) 0.0547(15) Uani 1 1 d .
C27 C 0.2773(7) 0.1309(6) 0.0068(3) 0.0649(17) Uani 1 1 d .
H27 H 0.3090 0.0433 0.0082 0.078 Uiso 1 1 d R
C28 C 0.1771(7) 0.1992(7) -0.0333(3) 0.0705(18) Uani 1 1 d .
H28 H 0.1453 0.1555 -0.0591 0.085 Uiso 1 1 d R
C29 C 0.1734(7) 0.3809(6) -0.0010(3) 0.0720(18) Uani 1 1 d .
H29 H 0.1382 0.4680 -0.0030 0.086 Uiso 1 1 d R
C30 C 0.2748(7) 0.3209(6) 0.0404(3) 0.0703(18) Uani 1 1 d .
H30 H 0.3053 0.3670 0.0655 0.084 Uiso 1 1 d R
C31 C 0.2714(7) 0.0982(6) 0.2232(2) 0.0646(17) Uani 1 1 d .
H31 H 0.2480 0.1837 0.2273 0.078 Uiso 1 1 d R
C32 C 0.3801(8) 0.0057(9) 0.2531(3) 0.082(2) Uani 1 1 d .
H32 H 0.4420 0.0190 0.2802 0.098 Uiso 1 1 d R
C33 C 0.3798(7) -0.1086(8) 0.2351(3) 0.080(2) Uani 1 1 d .
H33 H 0.4415 -0.1859 0.2477 0.096 Uiso 1 1 d R
C34 C 0.2694(7) -0.0896(6) 0.1930(3) 0.0688(18) Uani 1 1 d .
H34 H 0.2457 -0.1506 0.1737 0.083 Uiso 1 1 d R
C35 C 0.2014(6) 0.0404(6) 0.1859(2) 0.0549(15) Uani 1 1 d .
C36 C 0.0829(6) 0.1043(5) 0.1461(2) 0.0508(14) Uani 1 1 d .
C37 C 0.0315(7) 0.0439(6) 0.1075(3) 0.0688(17) Uani 1 1 d .
H37 H 0.0696 -0.0413 0.1065 0.083 Uiso 1 1 d R
C38 C -0.0791(8) 0.1116(7) 0.0700(3) 0.0774(19) Uani 1 1 d .
H38 H -0.1132 0.0698 0.0439 0.093 Uiso 1 1 d R
C39 C -0.0884(8) 0.2874(7) 0.1066(3) 0.080(2) Uani 1 1 d .
H39 H -0.1282 0.3724 0.1073 0.096 Uiso 1 1 d R
C40 C 0.0201(7) 0.2292(6) 0.1442(3) 0.0696(18) Uani 1 1 d .
H40 H 0.0517 0.2745 0.1694 0.083 Uiso 1 1 d R
O1 O 0.3081(7) 0.7899(6) 0.0484(3) 0.124(2) Uani 1 1 d .
O2 O 0.3414(6) 0.6363(5) 0.0020(2) 0.1053(18) Uani 1 1 d .
H200 H 0.2777 0.6805 -0.0192 0.090 Uiso 1 1 d .
O3 O 0.4447(9) 0.4254(9) 0.3473(3) 0.174(4) Uani 1 1 d D
H300 H 0.3833 0.3803 0.3896 0.090 Uiso 1 1 d .
O4 O 0.4354(11) 0.2460(10) 0.3317(4) 0.176(4) Uani 1 1 d D
C41 C 0.3657(8) 0.6863(7) 0.0432(3) 0.0747(19) Uani 1 1 d .
C42 C 0.4810(10) 0.6033(9) 0.0833(4) 0.126(4) Uani 1 1 d .
H42A H 0.4933 0.5161 0.0762 0.151 Uiso 1 1 d R
H42B H 0.5691 0.6381 0.0720 0.151 Uiso 1 1 d R
C43 C 0.4866(14) 0.6030(12) 0.1351(4) 0.198(7) Uani 1 1 d .
H43A H 0.4061 0.5571 0.1471 0.237 Uiso 1 1 d R
H43B H 0.4605 0.6902 0.1416 0.237 Uiso 1 1 d R
C44 C 0.6051(9) 0.5301(9) 0.1750(3) 0.107(3) Uani 1 1 d .
H44A H 0.6755 0.5881 0.1743 0.129 Uiso 1 1 d R
H44B H 0.6511 0.4522 0.1633 0.129 Uiso 1 1 d R
C45 C 0.5422(14) 0.4896(12) 0.2334(5) 0.187(6) Uani 1 1 d .
H45A H 0.5945 0.5266 0.2587 0.225 Uiso 1 1 d R
H45B H 0.4432 0.5328 0.2317 0.225 Uiso 1 1 d R
C46 C 0.5418(14) 0.3793(11) 0.2613(4) 0.162(5) Uani 1 1 d .
H46A H 0.6404 0.3350 0.2646 0.194 Uiso 1 1 d R
H46B H 0.4899 0.3405 0.2366 0.194 Uiso 1 1 d R
C47 C 0.4720(11) 0.3498(15) 0.3153(5) 0.143(5) Uani 1 1 d D
O5 O 0.7330(6) 0.3687(4) 0.4623(2) 0.0908(15) Uani 1 1 d .
H500 H 0.6700 0.3143 0.5013 0.090 Uiso 1 1 d .
O6 O 0.7737(6) 0.1844(5) 0.4361(2) 0.1013(17) Uani 1 1 d .
O7 O 0.9551(10) 0.7138(7) 0.1656(3) 0.166(3) Uani 1 1 d .
O8 O 1.0416(6) 0.5566(5) 0.12658(19) 0.0890(15) Uani 1 1 d .
H800 H 0.9751 0.5977 0.0961 0.090 Uiso 1 1 d .
C48 C 1.0275(8) 0.6116(7) 0.1691(3) 0.0721(18) Uani 1 1 d .
C49 C 1.1045(8) 0.5371(7) 0.2213(3) 0.081(2) Uani 1 1 d .
H49A H 1.1446 0.5952 0.2406 0.097 Uiso 1 1 d R
H49B H 1.1825 0.4739 0.2125 0.097 Uiso 1 1 d R
C50 C 0.9913(9) 0.4673(8) 0.2619(4) 0.113(3) Uani 1 1 d .
H50A H 0.9246 0.5311 0.2764 0.135 Uiso 1 1 d R
H50B H 0.9366 0.4254 0.2394 0.135 Uiso 1 1 d R
C51 C 1.0529(10) 0.3732(8) 0.3059(3) 0.113(3) Uani 1 1 d .
H51A H 1.1073 0.4164 0.3280 0.136 Uiso 1 1 d R
H51B H 1.1210 0.3114 0.2908 0.136 Uiso 1 1 d R
C52 C 0.9494(10) 0.2965(7) 0.3474(3) 0.104(3) Uani 1 1 d .
H52A H 0.8803 0.2681 0.3252 0.124 Uiso 1 1 d R
H52B H 1.0044 0.2201 0.3707 0.124 Uiso 1 1 d R
C53 C 0.8777(9) 0.3730(7) 0.3833(3) 0.098(2) Uani 1 1 d .
H53A H 0.8137 0.4432 0.3600 0.118 Uiso 1 1 d R
H53B H 0.9471 0.4111 0.4012 0.118 Uiso 1 1 d R
C54 C 0.7871(8) 0.2972(8) 0.4294(3) 0.0708(18) Uani 1 1 d .

loop_
_atom_site_aniso_label
_atom_site_aniso_U_11
_atom_site_aniso_U_22
_atom_site_aniso_U_33
_atom_site_aniso_U_23
_atom_site_aniso_U_13
_atom_site_aniso_U_12
Fe1 0.0463(5) 0.0614(5) 0.0415(5) -0.0060(4) 0.0001(4) -0.0087(4)
N1 0.069(4) 0.169(8) 0.054(4) 0.025(5) 0.000(3) -0.032(5)
N2 0.056(3) 0.074(4) 0.065(3) -0.007(3) 0.002(3) -0.012(3)
C1 0.063(4) 0.055(4) 0.050(3) -0.007(3) -0.001(3) -0.004(3)
C2 0.068(4) 0.068(4) 0.050(4) 0.002(3) 0.001(3) -0.011(3)
C3 0.059(4) 0.087(5) 0.043(3) -0.009(3) 0.002(3) -0.011(4)
C4 0.060(4) 0.067(4) 0.056(4) -0.022(3) -0.009(3) 0.000(3)
C5 0.043(3) 0.054(3) 0.046(3) -0.012(3) -0.006(3) -0.005(3)
C6 0.041(3) 0.049(3) 0.051(3) -0.010(3) -0.007(3) -0.001(3)
C7 0.050(4) 0.073(4) 0.077(4) -0.027(3) 0.007(3) -0.015(3)
C8 0.066(5) 0.073(4) 0.095(5) -0.017(4) 0.008(4) -0.024(4)
C9 0.067(4) 0.073(4) 0.064(4) -0.021(3) 0.013(3) -0.002(4)
C10 0.064(4) 0.060(4) 0.061(4) -0.020(3) 0.010(3) -0.015(3)
C11 0.074(4) 0.090(5) 0.050(4) -0.005(3) -0.004(3) -0.034(4)
C12 0.068(5) 0.131(7) 0.058(4) 0.004(4) -0.004(4) -0.043(5)
C13 0.047(4) 0.136(7) 0.055(4) -0.010(4) 0.004(3) 0.006(4)
C14 0.059(4) 0.079(4) 0.059(4) -0.012(3) -0.006(3) 0.010(3)
C15 0.049(3) 0.058(3) 0.046(3) -0.003(3) -0.006(3) -0.013(3)
C16 0.047(3) 0.060(4) 0.035(3) 0.001(3) -0.006(3) -0.010(3)
C17 0.070(4) 0.068(4) 0.062(4) 0.005(3) -0.005(3) -0.019(3)
C18 0.097(7) 0.130(7) 0.072(6) 0.016(5) -0.003(5) -0.050(6)
C19 0.073(5) 0.142(8) 0.051(4) -0.030(5) 0.004(4) 0.018(5)
C20 0.078(5) 0.077(4) 0.053(4) -0.016(3) -0.003(4) -0.005(4)
Fe2 0.0482(5) 0.0593(5) 0.0443(5) -0.0017(4) -0.0008(4) -0.0026(4)
N3 0.071(4) 0.069(4) 0.050(3) -0.003(3) -0.005(3) -0.007(3)
N4 0.053(3) 0.077(4) 0.070(4) -0.006(3) -0.001(3) -0.006(3)
C21 0.057(4) 0.074(4) 0.061(4) 0.005(3) -0.003(3) -0.021(3)
C22 0.060(4) 0.095(5) 0.065(4) 0.002(4) -0.004(3) -0.017(4)
C23 0.049(4) 0.100(5) 0.060(4) -0.001(4) 0.004(3) 0.019(4)
C24 0.062(4) 0.073(4) 0.061(4) -0.011(3) 0.007(3) 0.007(3)
C25 0.050(3) 0.062(4) 0.044(3) 0.000(3) 0.003(3) -0.009(3)
C26 0.054(4) 0.063(4) 0.041(3) -0.002(3) 0.007(3) -0.006(3)
C27 0.078(5) 0.058(4) 0.056(4) -0.007(3) -0.007(3) -0.007(3)
C28 0.090(5) 0.071(4) 0.053(4) -0.014(3) -0.011(4) -0.015(4)
C29 0.082(5) 0.062(4) 0.064(4) -0.003(3) -0.002(4) 0.001(4)
C30 0.089(5) 0.064(4) 0.059(4) -0.015(3) -0.018(4) -0.009(4)
C31 0.065(4) 0.080(4) 0.049(4) -0.022(3) 0.004(3) -0.002(4)
C32 0.067(5) 0.124(6) 0.045(4) -0.005(4) 0.000(3) 0.001(5)
C33 0.068(5) 0.092(5) 0.060(4) 0.021(4) 0.006(4) -0.005(4)
C34 0.060(4) 0.062(4) 0.074(4) 0.012(3) 0.001(3) -0.012(3)
C35 0.049(3) 0.060(4) 0.049(3) 0.000(3) 0.006(3) -0.004(3)
C36 0.043(3) 0.057(4) 0.050(3) -0.004(3) 0.010(3) -0.010(3)
C37 0.066(4) 0.058(4) 0.079(5) -0.006(3) -0.012(4) -0.010(3)
C38 0.074(5) 0.087(5) 0.077(5) -0.022(4) -0.009(4) -0.024(4)
C39 0.071(5) 0.079(5) 0.080(5) -0.008(4) 0.000(4) 0.009(4)
C40 0.072(4) 0.067(4) 0.065(4) -0.012(3) -0.006(4) 0.001(4)
O1 0.143(5) 0.088(4) 0.138(5) -0.041(4) -0.058(4) 0.020(4)
O2 0.116(4) 0.087(3) 0.106(4) -0.022(3) -0.054(4) 0.017(3)
O3 0.181(8) 0.273(10) 0.109(6) -0.085(6) 0.068(5) -0.105(7)
O4 0.159(8) 0.207(9) 0.139(7) 0.000(6) 0.048(6) -0.011(7)
C41 0.075(5) 0.066(5) 0.077(5) -0.001(4) -0.017(4) -0.009(4)
C42 0.130(8) 0.134(8) 0.106(7) -0.041(6) -0.063(6) 0.036(6)
C43 0.229(14) 0.232(14) 0.084(7) -0.026(8) -0.059(8) 0.116(11)
C44 0.087(6) 0.132(7) 0.082(5) 0.024(5) -0.019(5) -0.014(5)
C45 0.176(12) 0.171(11) 0.161(12) 0.063(9) 0.001(9) 0.007(9)
C46 0.199(12) 0.143(9) 0.114(8) 0.019(7) 0.071(8) -0.004(8)
C47 0.072(6) 0.265(18) 0.076(7) -0.016(9) 0.022(6) -0.004(9)
O5 0.110(4) 0.075(3) 0.090(4) -0.016(3) 0.035(3) -0.026(3)
O6 0.130(5) 0.083(4) 0.101(4) -0.035(3) 0.040(3) -0.032(3)
O7 0.251(9) 0.126(5) 0.111(5) -0.061(4) -0.068(5) 0.067(6)
O8 0.111(4) 0.086(3) 0.061(3) -0.013(3) -0.019(3) 0.013(3)
C48 0.089(5) 0.068(4) 0.060(4) -0.012(4) -0.002(4) -0.013(4)
C49 0.092(5) 0.088(5) 0.054(4) 0.004(3) 0.000(4) -0.013(4)
C50 0.115(7) 0.104(6) 0.094(6) 0.003(5) 0.027(5) 0.029(5)
C51 0.141(8) 0.107(6) 0.084(6) -0.006(5) 0.045(6) -0.021(6)
C52 0.136(8) 0.082(5) 0.087(6) -0.009(5) -0.002(5) -0.007(5)
C53 0.108(6) 0.088(5) 0.097(6) -0.026(5) 0.016(5) -0.001(5)
C54 0.074(5) 0.075(5) 0.061(4) -0.005(4) 0.015(4) -0.020(4)

loop_
_atom_type_symbol
_atom_type_description
_atom_type_scat_dispersion_real
_atom_type_scat_dispersion_imag
_atom_type_scat_source
C C 0.0033 0.0016 'International Tables Vol C Tables 4.2.6.8 and 6.1.1.4'
H H 0.0000 0.0000 'International Tables Vol C Tables 4.2.6.8 and 6.1.1.4'
Fe Fe 0.3463 0.8444 'International Tables Vol C Tables 4.2.6.8 and 6.1.1.4'
N N 0.0061 0.0033 'International Tables Vol C Tables 4.2.6.8 and 6.1.1.4'
O O 0.0106 0.0060 'International Tables Vol C Tables 4.2.6.8 and 6.1.1.4'

loop_
_geom_angle_atom_site_label_1
_geom_angle_atom_site_label_2
_geom_angle_atom_site_label_3
_geom_angle
C11 Fe1 C2 117.5(3)
C11 Fe1 C12 40.0(3)
C2 Fe1 C12 104.9(3)
C11 Fe1 C1 107.0(3)
C2 Fe1 C1 40.8(2)
C12 Fe1 C1 124.1(3)
C11 Fe1 C4 166.5(3)
C2 Fe1 C4 67.4(3)
C12 Fe1 C4 153.3(3)
C1 Fe1 C4 67.8(2)
C11 Fe1 C14 67.9(3)
C2 Fe1 C14 162.8(3)
C12 Fe1 C14 68.0(3)
C1 Fe1 C14 156.2(3)
C4 Fe1 C14 111.4(3)
C11 Fe1 C13 67.6(3)
C2 Fe1 C13 123.9(3)
C12 Fe1 C13 40.2(3)
C1 Fe1 C13 161.0(3)
C4 Fe1 C13 121.3(3)
C14 Fe1 C13 40.7(3)
C11 Fe1 C3 150.9(3)
C2 Fe1 C3 40.0(2)
C12 Fe1 C3 117.3(3)
C1 Fe1 C3 68.2(2)
C4 Fe1 C3 40.4(2)
C14 Fe1 C3 127.8(3)
C13 Fe1 C3 107.1(3)
C11 Fe1 C15 40.9(2)
C2 Fe1 C15 153.6(2)
C12 Fe1 C15 68.1(2)
C1 Fe1 C15 120.7(2)
C4 Fe1 C15 129.8(2)
C14 Fe1 C15 40.2(2)
C13 Fe1 C15 68.1(2)
C3 Fe1 C15 166.1(2)
C11 Fe1 C5 127.3(2)
C2 Fe1 C5 68.6(2)
C12 Fe1 C5 162.6(3)
C1 Fe1 C5 40.7(2)
C4 Fe1 C5 40.8(2)
C14 Fe1 C5 122.7(3)
C13 Fe1 C5 156.7(3)
C3 Fe1 C5 68.8(2)
C15 Fe1 C5 110.1(2)
C18 N1 C19 116.4(7)
C8 N2 C9 116.7(6)
C8 N2 H500 122.9
C9 N2 H500 120.2
C2 C1 C5 108.6(5)
C2 C1 Fe1 69.6(3)
C5 C1 Fe1 70.7(3)
C2 C1 H1 126.6
C5 C1 H1 124.9
Fe1 C1 H1 125.9
C3 C2 C1 108.9(6)
C3 C2 Fe1 70.6(3)
C1 C2 Fe1 69.6(3)
C3 C2 H2 125.7
C1 C2 H2 125.5
Fe1 C2 H2 125.5
C2 C3 C4 107.1(5)
C2 C3 Fe1 69.4(3)
C4 C3 Fe1 69.3(3)
C2 C3 H3 126.3
C4 C3 H3 126.6
Fe1 C3 H3 126.1
C3 C4 C5 109.8(5)
C3 C4 Fe1 70.3(3)
C5 C4 Fe1 70.6(3)
C3 C4 H4 125.5
C5 C4 H4 124.7
Fe1 C4 H4 126.1
C4 C5 C1 105.6(5)
C4 C5 C6 127.8(5)
C1 C5 C6 126.6(5)
C4 C5 Fe1 68.7(3)
C1 C5 Fe1 68.6(3)
C6 C5 Fe1 125.3(4)
C7 C6 C10 116.4(5)
C7 C6 C5 120.7(5)
C10 C6 C5 122.9(5)
C6 C7 C8 119.2(6)
C6 C7 H7 120.3
C8 C7 H7 120.5
N2 C8 C7 124.5(6)
N2 C8 H8 118.0
C7 C8 H8 117.5
N2 C9 C10 123.4(6)
N2 C9 H9 118.3
C10 C9 H9 118.2
C6 C10 C9 119.6(6)
C6 C10 H10 120.1
C9 C10 H10 120.3
C12 C11 C15 108.6(6)
C12 C11 Fe1 69.9(4)
C15 C11 Fe1 70.5(3)
C12 C11 H11 126.0
C15 C11 H11 125.4
Fe1 C11 H11 125.7
C13 C12 C11 108.6(6)
C13 C12 Fe1 70.1(4)
C11 C12 Fe1 70.1(4)
C13 C12 H12 125.4
C11 C12 H12 126.0
Fe1 C12 H12 125.3
C12 C13 C14 107.8(6)
C12 C13 Fe1 69.7(4)
C14 C13 Fe1 69.9(4)
C12 C13 H13 126.6
C14 C13 H13 125.6
Fe1 C13 H13 125.8
C15 C14 C13 108.4(6)
C15 C14 Fe1 70.6(3)
C13 C14 Fe1 69.4(4)
C15 C14 H14 125.2
C13 C14 H14 126.4
Fe1 C14 H14 126.4
C14 C15 C11 106.6(5)
C14 C15 C16 128.4(5)
C11 C15 C16 125.0(6)
C14 C15 Fe1 69.3(3)
C11 C15 Fe1 68.6(3)
C16 C15 Fe1 126.5(4)
C20 C16 C17 116.5(6)
C20 C16 C15 123.0(5)
C17 C16 C15 120.5(6)
C18 C17 C16 120.9(7)
C18 C17 H17 120.0
C16 C17 H17 119.0
N1 C18 C17 124.6(8)
N1 C18 H18 117.4
C17 C18 H18 117.9
N1 C19 C20 123.0(7)
N1 C19 H19 118.3
C20 C19 H19 118.6
C16 C20 C19 118.4(7)
C16 C20 H20 120.6
C19 C20 H20 121.0
C24 Fe2 C33 122.6(3)
C24 Fe2 C31 161.4(2)
C33 Fe2 C31 67.4(3)
C24 Fe2 C21 67.9(3)
C33 Fe2 C21 156.5(3)
C31 Fe2 C21 109.6(3)
C24 Fe2 C34 108.0(3)
C33 Fe2 C34 41.2(3)
C31 Fe2 C34 68.2(3)
C21 Fe2 C34 161.4(2)
C24 Fe2 C23 40.9(2)
C33 Fe2 C23 105.8(3)
C31 Fe2 C23 156.8(3)
C21 Fe2 C23 67.3(3)
C34 Fe2 C23 122.3(3)
C24 Fe2 C22 67.7(3)
C33 Fe2 C22 120.2(3)
C31 Fe2 C22 123.2(3)
C21 Fe2 C22 40.4(2)
C34 Fe2 C22 156.7(3)
C23 Fe2 C22 39.4(3)
C24 Fe2 C32 156.9(3)
C33 Fe2 C32 39.6(3)
C31 Fe2 C32 40.4(3)
C21 Fe2 C32 122.8(3)
C34 Fe2 C32 68.3(3)
C23 Fe2 C32 120.3(3)
C22 Fe2 C32 106.1(3)
C24 Fe2 C35 124.5(3)
C33 Fe2 C35 68.5(2)
C31 Fe2 C35 40.8(2)
C21 Fe2 C35 125.6(2)
C34 Fe2 C35 40.6(2)
C23 Fe2 C35 159.7(3)
C22 Fe2 C35 160.5(3)
C32 Fe2 C35 68.5(3)
C24 Fe2 C25 40.7(2)
C33 Fe2 C25 160.3(3)
C31 Fe2 C25 125.4(2)
C21 Fe2 C25 40.3(2)
C34 Fe2 C25 124.8(3)
C23 Fe2 C25 68.2(2)
C22 Fe2 C25 68.0(2)
C32 Fe2 C25 159.7(3)
C35 Fe2 C25 110.2(2)
C29 N3 C28 115.3(5)
C39 N4 C38 116.5(6)
C25 C21 C22 108.6(6)
C25 C21 Fe2 70.7(3)
C22 C21 Fe2 69.7(4)
C25 C21 H21 124.9
C22 C21 H21 126.5
Fe2 C21 H21 125.9
C23 C22 C21 108.8(6)
C23 C22 Fe2 70.4(4)
C21 C22 Fe2 69.9(4)
C23 C22 H22 125.7
C21 C22 H22 125.5
Fe2 C22 H22 125.9
C22 C23 C24 108.3(6)
C22 C23 Fe2 70.2(4)
C24 C23 Fe2 69.3(3)
C22 C23 H23 126.3
C24 C23 H23 125.4
Fe2 C23 H23 125.7
C25 C24 C23 107.8(6)
C25 C24 Fe2 70.8(3)
C23 C24 Fe2 69.8(4)
C25 C24 H24 125.6
C23 C24 H24 126.6
Fe2 C24 H24 125.9
C21 C25 C24 106.4(5)
C21 C25 C26 126.8(6)
C24 C25 C26 126.8(6)
C21 C25 Fe2 69.0(3)
C24 C25 Fe2 68.5(3)
C26 C25 Fe2 127.4(4)
C27 C26 C30 115.9(5)
C27 C26 C25 122.3(6)
C30 C26 C25 121.8(6)
C26 C27 C28 119.9(6)
C26 C27 H27 120.0
C28 C27 H27 120.1
N3 C28 C27 124.6(6)
N3 C28 H28 117.7
C27 C28 H28 117.7
N3 C29 C30 124.3(6)
N3 C29 H29 117.8
C30 C29 H29 117.8
C26 C30 C29 119.9(6)
C26 C30 H30 119.7
C29 C30 H30 120.3
C35 C31 C32 109.0(6)
C35 C31 Fe2 70.1(3)
C32 C31 Fe2 70.2(4)
C35 C31 H31 125.2
C32 C31 H31 125.9
Fe2 C31 H31 126.2
C33 C32 C31 108.0(7)
C33 C32 Fe2 69.8(4)
C31 C32 Fe2 69.4(4)
C33 C32 H32 125.9
C31 C32 H32 126.1
Fe2 C32 H32 126.1
C32 C33 C34 108.9(6)
C32 C33 Fe2 70.5(4)
C34 C33 Fe2 69.6(3)
C32 C33 H33 126.1
C34 C33 H33 125.0
Fe2 C33 H33 125.6
C35 C34 C33 107.2(6)
C35 C34 Fe2 70.0(3)
C33 C34 Fe2 69.2(4)
C35 C34 H34 125.8
C33 C34 H34 127.0
Fe2 C34 H34 126.1
C34 C35 C31 107.0(5)
C34 C35 C36 126.4(6)
C31 C35 C36 126.6(5)
C34 C35 Fe2 69.4(3)
C31 C35 Fe2 69.1(3)
C36 C35 Fe2 125.3(4)
C40 C36 C37 115.7(6)
C40 C36 C35 121.8(6)
C37 C36 C35 122.4(5)
C36 C37 C38 119.4(6)
C36 C37 H37 120.2
C38 C37 H37 120.5
N4 C38 C37 123.4(7)
N4 C38 H38 117.9
C37 C38 H38 118.7
N4 C39 C40 123.9(7)
N4 C39 H39 118.4
C40 C39 H39 117.8
C36 C40 C39 121.1(7)
C36 C40 H40 119.0
C39 C40 H40 119.9
C41 O2 H200 112.7
C47 O3 H300 113.0
O1 C41 O2 123.2(7)
O1 C41 C42 123.7(8)
O2 C41 C42 113.0(7)
C43 C42 C41 124.0(9)
C43 C42 H42A 111.8
C41 C42 H42A 108.1
C43 C42 H42B 98.5
C41 C42 H42B 105.3
H42A C42 H42B 107.2
C42 C43 C44 125.3(10)
C42 C43 H43A 98.4
C44 C43 H43A 103.1
C42 C43 H43B 110.4
C44 C43 H43B 110.1
H43A C43 H43B 107.1
C43 C44 C45 108.9(9)
C43 C44 H44A 106.2
C45 C44 H44A 113.0
C43 C44 H44B 112.0
C45 C44 H44B 107.9
H44A C44 H44B 108.8
C46 C45 C44 128.1(13)
C46 C45 H45A 101.1
C44 C45 H45A 105.8
C46 C45 H45B 106.4
C44 C45 H45B 106.8
H45A C45 H45B 107.2
C45 C46 C47 124.2(13)
C45 C46 H46A 107.9
C47 C46 H46A 109.2
C45 C46 H46B 102.3
C47 C46 H46B 104.1
H46A C46 H46B 107.8
O3 C47 O4 114.8(11)
O3 C47 C46 124.6(13)
O4 C47 C46 120.6(13)
C54 O5 H500 114.2
C48 O8 H800 113.3
O7 C48 O8 120.6(7)
O7 C48 C49 124.1(7)
O8 C48 C49 115.3(7)
C48 C49 C50 108.2(6)
C48 C49 H49A 110.0
C50 C49 H49A 108.7
C48 C49 H49B 110.7
C50 C49 H49B 110.7
H49A C49 H49B 108.5
C51 C50 C49 114.1(7)
C51 C50 H50A 109.6
C49 C50 H50A 110.1
C51 C50 H50B 107.1
C49 C50 H50B 107.7
H50A C50 H50B 108.0
C50 C51 C52 117.7(8)
C50 C51 H51A 106.2
C52 C51 H51A 107.8
C50 C51 H51B 108.7
C52 C51 H51B 108.6
H51A C51 H51B 107.5
C53 C52 C51 111.5(7)
C53 C52 H52A 110.4
C51 C52 H52A 108.7
C53 C52 H52B 108.2
C51 C52 H52B 109.9
H52A C52 H52B 108.1
C52 C53 C54 113.5(7)
C52 C53 H53A 107.6
C54 C53 H53A 108.6
C52 C53 H53B 109.6
C54 C53 H53B 109.7
H53A C53 H53B 107.7
O6 C54 O5 122.7(6)
O6 C54 C53 126.8(7)
O5 C54 C53 110.4(6)

loop_
_geom_bond_atom_site_label_1
_geom_bond_atom_site_label_2
_geom_bond_distance
Fe1 C11 2.032(6)
Fe1 C2 2.027(6)
Fe1 C12 2.029(7)
Fe1 C1 2.026(6)
Fe1 C4 2.029(6)
Fe1 C14 2.040(6)
Fe1 C13 2.035(6)
Fe1 C3 2.042(6)
Fe1 C15 2.057(5)
Fe1 C5 2.054(5)
N1 C18 1.304(10)
N1 C19 1.339(10)
N2 C8 1.312(8)
N2 C9 1.316(8)
N2 H500 1.4317
C1 C2 1.412(8)
C1 C5 1.419(7)
C1 H1 0.9301
C2 C3 1.392(8)
C2 H2 0.9300
C3 C4 1.406(8)
C3 H3 0.9299
C4 C5 1.422(7)
C4 H4 0.9299
C5 C6 1.457(7)
C6 C7 1.383(8)
C6 C10 1.383(7)
C7 C8 1.379(9)
C7 H7 0.9301
C8 H8 0.9300
C9 C10 1.389(8)
C9 H9 0.9301
C10 H10 0.9300
C11 C12 1.390(9)
C11 C15 1.428(8)
C11 H11 0.9300
C12 C13 1.398(10)
C12 H12 0.9299
C13 C14 1.417(9)
C13 H13 0.9301
C14 C15 1.407(8)
C14 H14 0.9300
C15 C16 1.459(8)
C16 C20 1.378(8)
C16 C17 1.380(8)
C17 C18 1.336(10)
C17 H17 0.9300
C18 H18 0.9300
C19 C20 1.402(10)
C19 H19 0.9302
C20 H20 0.9300
Fe2 C24 2.028(6)
Fe2 C33 2.027(6)
Fe2 C31 2.026(6)
Fe2 C21 2.035(6)
Fe2 C34 2.031(6)
Fe2 C23 2.035(6)
Fe2 C22 2.032(7)
Fe2 C32 2.036(6)
Fe2 C35 2.039(6)
Fe2 C25 2.057(5)
N3 C29 1.317(8)
N3 C28 1.321(7)
N4 C39 1.302(8)
N4 C38 1.313(8)
C21 C25 1.410(8)
C21 C22 1.404(9)
C21 H21 0.9300
C22 C23 1.370(9)
C22 H22 0.9300
C23 C24 1.419(9)
C23 H23 0.9300
C24 C25 1.422(8)
C24 H24 0.9301
C25 C26 1.460(8)
C26 C27 1.375(8)
C26 C30 1.376(8)
C27 C28 1.375(8)
C27 H27 0.9300
C28 H28 0.9300
C29 C30 1.380(8)
C29 H29 0.9300
C30 H30 0.9300
C31 C35 1.416(8)
C31 C32 1.402(9)
C31 H31 0.9300
C32 C33 1.378(10)
C32 H32 0.9300
C33 C34 1.429(9)
C33 H33 0.9300
C34 C35 1.413(8)
C34 H34 0.9300
C35 C36 1.472(8)
C36 C40 1.365(8)
C36 C37 1.369(8)
C37 C38 1.400(9)
C37 H37 0.9300
C38 H38 0.9300
C39 C40 1.363(9)
C39 H39 0.9300
C40 H40 0.9300
O1 C41 1.185(8)
O2 C41 1.264(8)
O2 H200 0.8173
O3 C47 1.226(12)
O3 H300 1.2120
O4 C47 1.196(12)
C41 C42 1.513(10)
C42 C43 1.254(11)
C42 H42A 0.9700
C42 H42B 0.9699
C43 C44 1.496(11)
C43 H43A 0.9699
C43 H43B 0.9700
C44 C45 1.525(13)
C44 H44A 0.9700
C44 H44B 0.9701
C45 C46 1.230(12)
C45 H45A 0.9701
C45 H45B 0.9700
C46 C47 1.446(13)
C46 H46A 0.9700
C46 H46B 0.9700
O5 C54 1.262(8)
O5 H500 1.1972
O6 C54 1.206(8)
O7 C48 1.181(8)
O8 C48 1.281(8)
O8 H800 0.9622
C48 C49 1.480(9)
C49 C50 1.595(10)
C49 H49A 0.9701
C49 H49B 0.9700
C50 C51 1.371(10)
C50 H50A 0.9701
C50 H50B 0.9699
C51 C52 1.577(10)
C51 H51A 0.9701
C51 H51B 0.9700
C52 C53 1.407(10)
C52 H52A 0.9700
C52 H52B 0.9701
C53 C54 1.556(10)
C53 H53A 0.9699
C53 H53B 0.9702
